data_7160265
loop_
_publ_author_name
'Hopkins, Scarlet'
'Clarke, Kristen'
'Clegg, Jack Kay'
'Gee, William James'

_publ_section_title
;
 One-pot synthesis of azepine spiro[4.6]-\g-lactams by a Hantzsch-type
 reaction
;
_journal_name_full 'Organic &amp; Biomolecular Chemistry'
_journal_paper_doi 10.1039/D4OB01719F
_journal_year 2025
_chemical_formula_moiety 'C26 H15 N O5'
_chemical_formula_sum 'C26 H15 N O5'
_chemical_formula_weight 421.39
_space_group_crystal_system monoclinic
_space_group_IT_number 14
_space_group_name_Hall '-P 2yn'
_space_group_name_H-M_alt 'P 1 21/n 1'
_atom_sites_solution_hydrogens geom
_atom_sites_solution_primary dual
_audit_creation_date 2024-10-11
_audit_creation_method
;
Olex2 1.5
(compiled 2024.01.12 svn.r2f8d729c for OlexSys, GUI svn.r6928)
;
_audit_update_record
;
2024-10-11 deposited with the CCDC.	2024-11-27 downloaded from the CCDC.
;
_cell_angle_alpha 90
_cell_angle_beta 116.173(19)
_cell_angle_gamma 90
_cell_formula_units_Z 4
_cell_length_a 14.885(2)
_cell_length_b 9.4476(11)
_cell_length_c 15.911(2)
_cell_measurement_reflns_used 1973
_cell_measurement_temperature 190(2)
_cell_measurement_theta_max 24.8650
_cell_measurement_theta_min 2.9110
_cell_volume 2008.1(5)
_computing_cell_refinement 'CrysAlisPro 1.171.41.123a (Rigaku OD, 2022)'
_computing_data_collection 'CrysAlisPro 1.171.41.123a (Rigaku OD, 2022)'
_computing_data_reduction 'CrysAlisPro 1.171.41.123a (Rigaku OD, 2022)'
_computing_molecular_graphics 'Olex2 1.5 (Dolomanov et al., 2009)'
_computing_publication_material 'Olex2 1.5 (Dolomanov et al., 2009)'
_computing_structure_refinement 'SHELXL 2018/3 (Sheldrick, 2015)'
_computing_structure_solution 'SHELXT  (Sheldrick, 2015)'
_diffrn_ambient_temperature 190(2)
_diffrn_detector 'CCD plate'
_diffrn_detector_area_resol_mean 8.0217
_diffrn_detector_type EosS2
_diffrn_measured_fraction_theta_full 0.999
_diffrn_measured_fraction_theta_max 0.999
_diffrn_measurement_details
;
List of Runs (angles in degrees, time in seconds):

  # Type    Start    End  Width  t~exp~   \w     \q     \k     \f   Frames
#--------------------------------------------------------------------------
  1  \w    -30.00  35.00   1.00    5.00    --   19.52 -57.00-150.00   65
  2  \w     17.00  46.00   1.00    5.00    --   19.52 -77.00 120.00   29
  3  \w     12.00  38.00   1.00    5.00    --   19.52  77.00-180.00   26
  4  \w    -84.00  -4.00   1.00    5.00    --  -20.93 -57.00 -60.00   80
  5  \w    -32.00  31.00   1.00    5.00    --  -20.93  57.00  60.00   63
;
_diffrn_measurement_device 'four-circle diffractometer'
_diffrn_measurement_device_type 'Xcalibur, EosS2, Gemini ultra'
_diffrn_measurement_method '\w scans'
_diffrn_orient_matrix_type 'CrysAlisPro convention (1999,Acta A55,543-557)'
_diffrn_orient_matrix_UB_11 -0.0117680000
_diffrn_orient_matrix_UB_12 0.0366033000
_diffrn_orient_matrix_UB_13 0.0328649000
_diffrn_orient_matrix_UB_21 0.0442077000
_diffrn_orient_matrix_UB_22 0.0409811000
_diffrn_orient_matrix_UB_23 0.0139388000
_diffrn_orient_matrix_UB_31 -0.0269552000
_diffrn_orient_matrix_UB_32 0.0511567000
_diffrn_orient_matrix_UB_33 -0.0344817000
_diffrn_radiation_monochromator graphite
_diffrn_radiation_probe x-ray
_diffrn_radiation_type 'Mo K\a'
_diffrn_radiation_wavelength 0.71073
_diffrn_reflns_av_R_equivalents 0.0527
_diffrn_reflns_av_unetI/netI 0.0714
_diffrn_reflns_Laue_measured_fraction_full 0.999
_diffrn_reflns_Laue_measured_fraction_max 0.999
_diffrn_reflns_limit_h_max 17
_diffrn_reflns_limit_h_min -15
_diffrn_reflns_limit_k_max 11
_diffrn_reflns_limit_k_min -10
_diffrn_reflns_limit_l_max 18
_diffrn_reflns_limit_l_min -19
_diffrn_reflns_number 8881
_diffrn_reflns_point_group_measured_fraction_full 0.999
_diffrn_reflns_point_group_measured_fraction_max 0.999
_diffrn_reflns_theta_full 25.121
_diffrn_reflns_theta_max 25.121
_diffrn_reflns_theta_min 2.641
_diffrn_source 'fine-focus sealed X-ray tube'
_diffrn_source_type 'Enhance (Mo) X-ray Source'
_exptl_absorpt_coefficient_mu 0.098
_exptl_absorpt_correction_T_max 1.00000
_exptl_absorpt_correction_T_min 0.90826
_exptl_absorpt_correction_type multi-scan
_exptl_absorpt_process_details
;
CrysAlisPro 1.171.41.123a (Rigaku Oxford Diffraction, 2022)
Empirical absorption correction using spherical harmonics,
implemented in SCALE3 ABSPACK scaling algorithm.
;
_exptl_crystal_colour violet
_exptl_crystal_colour_primary violet
_exptl_crystal_density_diffrn 1.394
_exptl_crystal_description plate
_exptl_crystal_F_000 872
_exptl_crystal_size_max 0.5
_exptl_crystal_size_mid 0.3
_exptl_crystal_size_min 0.05
_refine_diff_density_max 0.317
_refine_diff_density_min -0.234
_refine_diff_density_rms 0.054
_refine_ls_extinction_method none
_refine_ls_goodness_of_fit_ref 1.053
_refine_ls_hydrogen_treatment constr
_refine_ls_matrix_type full
_refine_ls_number_parameters 289
_refine_ls_number_reflns 3576
_refine_ls_number_restraints 36
_refine_ls_restrained_S_all 1.055
_refine_ls_R_factor_all 0.0933
_refine_ls_R_factor_gt 0.0635
_refine_ls_shift/su_max 0.000
_refine_ls_shift/su_mean 0.000
_refine_ls_structure_factor_coef Fsqd
_refine_ls_weighting_details 'w=1/[\s^2^(Fo^2^)+(0.0562P)^2^+0.6480P] where P=(Fo^2^+2Fc^2^)/3'
_refine_ls_weighting_scheme calc
_refine_ls_wR_factor_gt 0.1369
_refine_ls_wR_factor_ref 0.1555
_reflns_Friedel_coverage 0.000
_reflns_number_gt 2538
_reflns_number_total 3576
_reflns_threshold_expression 'I > 2\s(I)'
_cod_data_source_file d4ob01719f2.cif
_cod_data_source_block gwg23jc01_auto
_cod_original_cell_volume 2008.0(6)
_cod_database_code 7160265
_shelx_shelxl_version_number 2018/3
_chemical_oxdiff_formula 'C26 H15 N O5'
_chemical_oxdiff_usercomment 'oidb - dark crystal'
_shelx_space_group_comment
;
The symmetry employed for this shelxl refinement is uniquely defined
by the following loop, which should always be used as a source of
symmetry information in preference to the above space-group names.
They are only intended as comments.
;
_shelx_estimated_absorpt_t_max 0.995
_shelx_estimated_absorpt_t_min 0.953
_reflns_odcompleteness_completeness 99.87
_reflns_odcompleteness_iscentric 1
_reflns_odcompleteness_theta 28.22
_olex2_refinement_description
;
1. Fixed Uiso
 At 1.2 times of:
  All C(H) groups, All N(H) groups
2. Uiso/Uaniso restraints and constraints
C17 \\sim C12 \\sim C11 \\sim C14 \\sim C15 \\sim C16: within 2A with sigma of
0.02 and sigma for terminal atoms of 0.02 within 2A
3.a Ternary CH refined with riding coordinates:
 C18(H18), C9(H9)
3.b Aromatic/amide H refined with riding coordinates:
 N1(H1), C5(H5), C6(H6), C4(H4), C7(H7), C23(H23), C26(H26), C24(H24),
 C25(H25), C14(H14), C15(H15), C17(H17), C16(H16)
;
_olex2_submission_special_instructions 'No special instructions were received'
_oxdiff_exptl_absorpt_empirical_details
;
Empirical correction (ABSPACK) includes:
- Absorption correction using spherical harmonics
- Frame scaling
- Detector area scaling
;
_oxdiff_exptl_absorpt_empirical_full_max 1.203
_oxdiff_exptl_absorpt_empirical_full_min 0.799

loop_
_space_group_symop_operation_xyz
'x, y, z'
'-x+1/2, y+1/2, -z+1/2'
'-x, -y, -z'
'x-1/2, -y-1/2, z-1/2'

loop_
_atom_site_label
_atom_site_type_symbol
_atom_site_fract_x
_atom_site_fract_y
_atom_site_fract_z
_atom_site_U_iso_or_equiv
_atom_site_adp_type
_atom_site_occupancy
_atom_site_site_symmetry_order
_atom_site_calc_flag
_atom_site_refinement_flags_posn
_atom_site_refinement_flags_adp
_atom_site_refinement_flags_occupancy
_atom_site_disorder_assembly
_atom_site_disorder_group
O1 O 0.74056(16) 0.5231(2) 0.26963(13) 0.0410(6) Uani 1 1 d . . . . .
N1 N 0.70545(17) 0.2973(2) 0.29932(14) 0.0298(6) Uani 1 1 d . . . . .
H1 H 0.730205 0.249988 0.266653 0.036 Uiso 1 1 calc R U . . .
O3 O 0.57528(17) 0.6946(2) 0.46555(13) 0.0438(6) Uani 1 1 d . . . . .
O5 O 0.62381(18) 0.7851(2) 0.28440(14) 0.0484(6) Uani 1 1 d . . . . .
O2 O 0.85814(16) 0.4296(2) 0.50244(14) 0.0475(6) Uani 1 1 d . . . . .
O4 O 0.44406(17) 0.3531(2) 0.21067(14) 0.0492(6) Uani 1 1 d . . . . .
C1 C 0.7054(2) 0.4391(3) 0.30493(17) 0.0295(7) Uani 1 1 d . . . . .
C8 C 0.6614(2) 0.2333(3) 0.35158(17) 0.0269(6) Uani 1 1 d . . . . .
C3 C 0.6253(2) 0.3372(3) 0.39029(17) 0.0248(6) Uani 1 1 d . . . . .
C5 C 0.5750(2) 0.1584(3) 0.46486(19) 0.0347(7) Uani 1 1 d . . . . .
H5 H 0.545725 0.130889 0.504677 0.042 Uiso 1 1 calc R U . . .
C6 C 0.6104(2) 0.0558(3) 0.4249(2) 0.0391(8) Uani 1 1 d . . . . .
H6 H 0.605646 -0.041199 0.438175 0.047 Uiso 1 1 calc R U . . .
C4 C 0.5818(2) 0.2998(3) 0.44753(18) 0.0311(7) Uani 1 1 d . . . . .
H4 H 0.556901 0.370050 0.474512 0.037 Uiso 1 1 calc R U . . .
C22 C 0.5688(2) 0.6875(3) 0.24422(19) 0.0333(7) Uani 1 1 d . . . . .
C7 C 0.6528(2) 0.0923(3) 0.36574(19) 0.0331(7) Uani 1 1 d . . . . .
H7 H 0.674909 0.022207 0.336305 0.040 Uiso 1 1 calc R U . . .
C18 C 0.5489(2) 0.5564(3) 0.29006(17) 0.0280(6) Uani 1 1 d . . . . .
H18 H 0.511358 0.587701 0.325719 0.034 Uiso 1 1 calc R U . . .
C21 C 0.5091(2) 0.6759(3) 0.14204(18) 0.0318(7) Uani 1 1 d . . . . .
C2 C 0.6453(2) 0.4801(3) 0.35957(16) 0.0253(6) Uani 1 1 d . . . . .
C10 C 0.8009(2) 0.5035(3) 0.51734(18) 0.0328(7) Uani 1 1 d . . . . .
C9 C 0.7086(2) 0.5765(3) 0.44268(17) 0.0290(7) Uani 1 1 d . . . . .
H9 H 0.732427 0.657864 0.417596 0.035 Uiso 1 1 calc R U . . .
C13 C 0.6563(2) 0.6371(3) 0.49784(18) 0.0302(7) Uani 1 1 d . . . . .
C20 C 0.4548(2) 0.5498(3) 0.12062(18) 0.0321(7) Uani 1 1 d . . . . .
C19 C 0.4774(2) 0.4678(3) 0.20658(18) 0.0313(7) Uani 1 1 d . . . . .
C11 C 0.8056(2) 0.5399(4) 0.60910(18) 0.0414(8) Uani 1 1 d . U . . .
C23 C 0.3912(2) 0.5150(4) 0.02914(19) 0.0411(8) Uani 1 1 d . . . . .
H23 H 0.353573 0.429714 0.014101 0.049 Uiso 1 1 calc R U . . .
C26 C 0.5039(2) 0.7692(3) 0.0733(2) 0.0404(8) Uani 1 1 d . . . . .
H26 H 0.541654 0.854384 0.088059 0.049 Uiso 1 1 calc R U . . .
C24 C 0.3846(2) 0.6104(4) -0.0402(2) 0.0439(9) Uani 1 1 d . . . . .
H24 H 0.340545 0.590489 -0.103694 0.053 Uiso 1 1 calc R U . . .
C12 C 0.7222(2) 0.6168(4) 0.59727(19) 0.0406(8) Uani 1 1 d . U . . .
C25 C 0.4403(2) 0.7323(4) -0.0187(2) 0.0467(9) Uani 1 1 d . . . . .
H25 H 0.435445 0.793208 -0.068044 0.056 Uiso 1 1 calc R U . . .
C14 C 0.8778(3) 0.5036(5) 0.6976(2) 0.0702(12) Uani 1 1 d . U . . .
H14 H 0.935354 0.450432 0.705898 0.084 Uiso 1 1 calc R U . . .
C15 C 0.8630(4) 0.5474(6) 0.7726(2) 0.1017(18) Uani 1 1 d . U . . .
H15 H 0.911186 0.523529 0.834025 0.122 Uiso 1 1 calc R U . . .
C17 C 0.7069(3) 0.6611(5) 0.6735(2) 0.0677(12) Uani 1 1 d . U . . .
H17 H 0.649024 0.713246 0.665257 0.081 Uiso 1 1 calc R U . . .
C16 C 0.7790(4) 0.6261(6) 0.7611(2) 0.1016(19) Uani 1 1 d . U . . .
H16 H 0.771655 0.655921 0.814783 0.122 Uiso 1 1 calc R U . . .

loop_
_atom_site_aniso_label
_atom_site_aniso_U_11
_atom_site_aniso_U_22
_atom_site_aniso_U_33
_atom_site_aniso_U_23
_atom_site_aniso_U_13
_atom_site_aniso_U_12
O1 0.0519(14) 0.0386(13) 0.0476(12) 0.0022(10) 0.0357(11) -0.0044(11)
N1 0.0365(14) 0.0287(14) 0.0325(12) -0.0062(10) 0.0228(11) 0.0009(11)
O3 0.0449(14) 0.0487(14) 0.0389(11) 0.0020(10) 0.0194(10) 0.0174(12)
O5 0.0673(17) 0.0261(12) 0.0443(12) -0.0025(10) 0.0177(11) -0.0112(11)
O2 0.0345(13) 0.0586(15) 0.0490(13) -0.0084(11) 0.0180(11) 0.0113(12)
O4 0.0515(15) 0.0387(14) 0.0425(12) 0.0029(10) 0.0073(11) -0.0174(12)
C1 0.0322(17) 0.0326(17) 0.0261(14) -0.0013(12) 0.0151(13) -0.0042(14)
C8 0.0299(16) 0.0248(15) 0.0266(14) -0.0017(11) 0.0128(12) 0.0004(13)
C3 0.0234(15) 0.0252(15) 0.0250(13) -0.0016(11) 0.0098(11) -0.0017(12)
C5 0.0384(18) 0.0329(18) 0.0374(16) 0.0066(13) 0.0210(14) -0.0015(14)
C6 0.043(2) 0.0213(16) 0.0540(18) 0.0054(14) 0.0224(16) -0.0015(14)
C4 0.0371(17) 0.0276(16) 0.0298(15) -0.0005(12) 0.0160(13) 0.0005(13)
C22 0.0394(18) 0.0244(16) 0.0374(16) -0.0006(13) 0.0183(14) 0.0008(14)
C7 0.0338(17) 0.0264(16) 0.0429(16) -0.0042(13) 0.0203(14) 0.0024(13)
C18 0.0299(16) 0.0283(16) 0.0263(14) -0.0020(11) 0.0129(12) -0.0022(13)
C21 0.0335(17) 0.0314(17) 0.0331(15) 0.0024(12) 0.0172(13) 0.0051(14)
C2 0.0293(16) 0.0228(15) 0.0269(13) -0.0033(11) 0.0154(12) -0.0036(12)
C10 0.0285(17) 0.0315(17) 0.0369(16) -0.0054(13) 0.0133(13) -0.0050(14)
C9 0.0329(17) 0.0270(15) 0.0306(14) -0.0033(11) 0.0171(13) -0.0019(13)
C13 0.0320(17) 0.0250(16) 0.0337(15) -0.0037(12) 0.0147(13) -0.0010(13)
C20 0.0302(17) 0.0355(18) 0.0321(15) 0.0006(12) 0.0150(13) 0.0043(14)
C19 0.0306(17) 0.0287(17) 0.0360(15) -0.0013(12) 0.0161(13) -0.0018(13)
C11 0.0339(18) 0.056(2) 0.0308(16) -0.0053(14) 0.0108(14) 0.0041(16)
C23 0.0336(18) 0.050(2) 0.0333(16) -0.0036(14) 0.0089(14) -0.0025(15)
C26 0.0434(19) 0.0343(18) 0.0462(18) 0.0100(14) 0.0222(16) 0.0058(15)
C24 0.0326(18) 0.067(2) 0.0292(16) -0.0001(15) 0.0107(14) 0.0055(17)
C12 0.0394(19) 0.052(2) 0.0295(15) -0.0067(14) 0.0146(14) 0.0042(16)
C25 0.049(2) 0.060(2) 0.0366(18) 0.0167(16) 0.0232(16) 0.0137(19)
C14 0.055(2) 0.104(3) 0.0392(19) -0.0028(19) 0.0086(17) 0.031(2)
C15 0.082(3) 0.172(5) 0.033(2) 0.001(2) 0.008(2) 0.057(3)
C17 0.054(2) 0.104(3) 0.0397(19) -0.015(2) 0.0159(17) 0.022(2)
C16 0.088(3) 0.177(5) 0.031(2) -0.013(2) 0.018(2) 0.051(3)

loop_
_atom_type_symbol
_atom_type_description
_atom_type_scat_dispersion_real
_atom_type_scat_dispersion_imag
_atom_type_scat_source
C C 0.0033 0.0016 'International Tables Vol C Tables 4.2.6.8 and 6.1.1.4'
H H 0.0000 0.0000 'International Tables Vol C Tables 4.2.6.8 and 6.1.1.4'
N N 0.0061 0.0033 'International Tables Vol C Tables 4.2.6.8 and 6.1.1.4'
O O 0.0106 0.0060 'International Tables Vol C Tables 4.2.6.8 and 6.1.1.4'

loop_
_geom_angle_atom_site_label_1
_geom_angle_atom_site_label_2
_geom_angle_atom_site_label_3
_geom_angle
_geom_angle_site_symmetry_1
_geom_angle_site_symmetry_3
_geom_angle_publ_flag
C1 N1 H1 123.9 . . ?
C1 N1 C8 112.1(2) . . ?
C8 N1 H1 123.9 . . ?
O1 C1 N1 127.4(3) . . ?
O1 C1 C2 124.7(3) . . ?
N1 C1 C2 107.7(2) . . ?
C3 C8 N1 109.4(2) . . ?
C7 C8 N1 128.4(3) . . ?
C7 C8 C3 122.3(3) . . ?
C8 C3 C2 108.6(2) . . ?
C4 C3 C8 120.0(2) . . ?
C4 C3 C2 131.4(2) . . ?
C6 C5 H5 119.6 . . ?
C4 C5 H5 119.6 . . ?
C4 C5 C6 120.7(3) . . ?
C5 C6 H6 119.5 . . ?
C5 C6 C7 121.1(3) . . ?
C7 C6 H6 119.5 . . ?
C3 C4 H4 120.7 . . ?
C5 C4 C3 118.6(3) . . ?
C5 C4 H4 120.7 . . ?
O5 C22 C18 126.3(3) . . ?
O5 C22 C21 125.3(3) . . ?
C21 C22 C18 108.4(2) . . ?
C8 C7 C6 117.3(3) . . ?
C8 C7 H7 121.4 . . ?
C6 C7 H7 121.4 . . ?
C22 C18 H18 107.8 . . ?
C22 C18 C2 113.8(2) . . ?
C22 C18 C19 103.6(2) . . ?
C2 C18 H18 107.8 . . ?
C19 C18 H18 107.8 . . ?
C19 C18 C2 115.7(2) . . ?
C20 C21 C22 109.6(2) . . ?
C26 C21 C22 128.5(3) . . ?
C26 C21 C20 121.9(3) . . ?
C1 C2 C18 107.4(2) . . ?
C3 C2 C1 101.7(2) . . ?
C3 C2 C18 113.2(2) . . ?
C3 C2 C9 112.6(2) . . ?
C9 C2 C1 110.1(2) . . ?
C9 C2 C18 111.2(2) . . ?
O2 C10 C9 125.5(2) . . ?
O2 C10 C11 127.1(3) . . ?
C11 C10 C9 107.4(2) . . ?
C2 C9 H9 107.6 . . ?
C10 C9 C2 113.7(2) . . ?
C10 C9 H9 107.6 . . ?
C13 C9 C2 116.3(2) . . ?
C13 C9 C10 103.6(2) . . ?
C13 C9 H9 107.6 . . ?
O3 C13 C9 126.3(2) . . ?
O3 C13 C12 125.8(3) . . ?
C12 C13 C9 107.8(2) . . ?
C21 C20 C19 110.6(2) . . ?
C23 C20 C21 121.0(3) . . ?
C23 C20 C19 128.4(3) . . ?
O4 C19 C18 126.1(2) . . ?
O4 C19 C20 126.2(3) . . ?
C20 C19 C18 107.6(2) . . ?
C12 C11 C10 110.0(2) . . ?
C12 C11 C14 121.2(3) . . ?
C14 C11 C10 128.8(3) . . ?
C20 C23 H23 121.4 . . ?
C20 C23 C24 117.2(3) . . ?
C24 C23 H23 121.4 . . ?
C21 C26 H26 121.7 . . ?
C21 C26 C25 116.6(3) . . ?
C25 C26 H26 121.7 . . ?
C23 C24 H24 119.3 . . ?
C25 C24 C23 121.5(3) . . ?
C25 C24 H24 119.3 . . ?
C11 C12 C13 110.6(2) . . ?
C11 C12 C17 121.5(3) . . ?
C17 C12 C13 127.9(3) . . ?
C26 C25 H25 119.1 . . ?
C24 C25 C26 121.9(3) . . ?
C24 C25 H25 119.1 . . ?
C11 C14 H14 121.3 . . ?
C15 C14 C11 117.3(4) . . ?
C15 C14 H14 121.3 . . ?
C14 C15 H15 119.1 . . ?
C14 C15 C16 121.8(3) . . ?
C16 C15 H15 119.1 . . ?
C12 C17 H17 121.4 . . ?
C16 C17 C12 117.2(3) . . ?
C16 C17 H17 121.4 . . ?
C15 C16 H16 119.5 . . ?
C17 C16 C15 121.0(3) . . ?
C17 C16 H16 119.5 . . ?

loop_
_geom_bond_atom_site_label_1
_geom_bond_atom_site_label_2
_geom_bond_distance
_geom_bond_site_symmetry_2
_geom_bond_publ_flag
O1 C1 1.216(3) . ?
N1 H1 0.8800 . ?
N1 C1 1.343(4) . ?
N1 C8 1.403(3) . ?
O3 C13 1.211(3) . ?
O5 C22 1.211(3) . ?
O2 C10 1.203(3) . ?
O4 C19 1.205(3) . ?
C1 C2 1.547(4) . ?
C8 C3 1.387(4) . ?
C8 C7 1.366(4) . ?
C3 C4 1.376(4) . ?
C3 C2 1.510(4) . ?
C5 H5 0.9500 . ?
C5 C6 1.385(4) . ?
C5 C4 1.377(4) . ?
C6 H6 0.9500 . ?
C6 C7 1.388(4) . ?
C4 H4 0.9500 . ?
C22 C18 1.531(4) . ?
C22 C21 1.473(4) . ?
C7 H7 0.9500 . ?
C18 H18 1.0000 . ?
C18 C2 1.550(4) . ?
C18 C19 1.533(4) . ?
C21 C20 1.395(4) . ?
C21 C26 1.379(4) . ?
C2 C9 1.538(3) . ?
C10 C9 1.528(4) . ?
C10 C11 1.471(4) . ?
C9 H9 1.0000 . ?
C9 C13 1.519(4) . ?
C13 C12 1.460(4) . ?
C20 C19 1.476(4) . ?
C20 C23 1.381(4) . ?
C11 C12 1.378(4) . ?
C11 C14 1.386(4) . ?
C23 H23 0.9500 . ?
C23 C24 1.393(4) . ?
C26 H26 0.9500 . ?
C26 C25 1.393(4) . ?
C24 H24 0.9500 . ?
C24 C25 1.371(5) . ?
C12 C17 1.394(4) . ?
C25 H25 0.9500 . ?
C14 H14 0.9500 . ?
C14 C15 1.370(5) . ?
C15 H15 0.9500 . ?
C15 C16 1.396(6) . ?
C17 H17 0.9500 . ?
C17 C16 1.372(5) . ?
C16 H16 0.9500 . ?

loop_
_geom_torsion_atom_site_label_1
_geom_torsion_atom_site_label_2
_geom_torsion_atom_site_label_3
_geom_torsion_atom_site_label_4
_geom_torsion
_geom_torsion_site_symmetry_1
_geom_torsion_site_symmetry_2
_geom_torsion_site_symmetry_3
_geom_torsion_site_symmetry_4
_geom_torsion_publ_flag
O1 C1 C2 C3 -177.5(3) . . . . ?
O1 C1 C2 C18 63.4(3) . . . . ?
O1 C1 C2 C9 -57.9(3) . . . . ?
N1 C1 C2 C3 6.3(3) . . . . ?
N1 C1 C2 C18 -112.8(2) . . . . ?
N1 C1 C2 C9 125.9(2) . . . . ?
N1 C8 C3 C4 -177.7(2) . . . . ?
N1 C8 C3 C2 1.2(3) . . . . ?
N1 C8 C7 C6 176.6(3) . . . . ?
O3 C13 C12 C11 176.3(3) . . . . ?
O3 C13 C12 C17 -1.6(6) . . . . ?
O5 C22 C18 C2 -51.5(4) . . . . ?
O5 C22 C18 C19 -178.0(3) . . . . ?
O5 C22 C21 C20 179.9(3) . . . . ?
O5 C22 C21 C26 0.4(5) . . . . ?
O2 C10 C9 C2 45.1(4) . . . . ?
O2 C10 C9 C13 172.2(3) . . . . ?
O2 C10 C11 C12 -174.8(3) . . . . ?
O2 C10 C11 C14 3.2(6) . . . . ?
C1 N1 C8 C3 3.2(3) . . . . ?
C1 N1 C8 C7 -176.5(3) . . . . ?
C1 C2 C9 C10 -65.4(3) . . . . ?
C1 C2 C9 C13 174.4(2) . . . . ?
C8 N1 C1 O1 177.8(3) . . . . ?
C8 N1 C1 C2 -6.1(3) . . . . ?
C8 C3 C4 C5 -0.1(4) . . . . ?
C8 C3 C2 C1 -4.4(3) . . . . ?
C8 C3 C2 C18 110.5(2) . . . . ?
C8 C3 C2 C9 -122.3(2) . . . . ?
C3 C8 C7 C6 -3.1(4) . . . . ?
C3 C2 C9 C10 47.4(3) . . . . ?
C3 C2 C9 C13 -72.8(3) . . . . ?
C5 C6 C7 C8 2.4(4) . . . . ?
C6 C5 C4 C3 -0.6(4) . . . . ?
C4 C3 C2 C1 174.3(3) . . . . ?
C4 C3 C2 C18 -70.7(4) . . . . ?
C4 C3 C2 C9 56.5(4) . . . . ?
C4 C5 C6 C7 -0.6(5) . . . . ?
C22 C18 C2 C1 -57.7(3) . . . . ?
C22 C18 C2 C3 -169.1(2) . . . . ?
C22 C18 C2 C9 62.9(3) . . . . ?
C22 C18 C19 O4 178.2(3) . . . . ?
C22 C18 C19 C20 -3.2(3) . . . . ?
C22 C21 C20 C19 -1.8(3) . . . . ?
C22 C21 C20 C23 178.8(3) . . . . ?
C22 C21 C26 C25 -179.6(3) . . . . ?
C7 C8 C3 C4 2.1(4) . . . . ?
C7 C8 C3 C2 -179.0(2) . . . . ?
C18 C22 C21 C20 -0.4(3) . . . . ?
C18 C22 C21 C26 -179.9(3) . . . . ?
C18 C2 C9 C10 175.7(2) . . . . ?
C18 C2 C9 C13 55.5(3) . . . . ?
C21 C22 C18 C2 128.7(2) . . . . ?
C21 C22 C18 C19 2.2(3) . . . . ?
C21 C20 C19 O4 -178.2(3) . . . . ?
C21 C20 C19 C18 3.3(3) . . . . ?
C21 C20 C23 C24 0.6(4) . . . . ?
C21 C26 C25 C24 0.9(5) . . . . ?
C2 C3 C4 C5 -178.8(3) . . . . ?
C2 C18 C19 O4 52.9(4) . . . . ?
C2 C18 C19 C20 -128.5(2) . . . . ?
C2 C9 C13 O3 -48.4(4) . . . . ?
C2 C9 C13 C12 133.0(3) . . . . ?
C10 C9 C13 O3 -173.8(3) . . . . ?
C10 C9 C13 C12 7.5(3) . . . . ?
C10 C11 C12 C13 0.0(4) . . . . ?
C10 C11 C12 C17 178.1(3) . . . . ?
C10 C11 C14 C15 -177.9(4) . . . . ?
C9 C10 C11 C12 4.9(4) . . . . ?
C9 C10 C11 C14 -177.1(4) . . . . ?
C9 C13 C12 C11 -5.0(4) . . . . ?
C9 C13 C12 C17 177.1(4) . . . . ?
C13 C12 C17 C16 178.4(4) . . . . ?
C20 C21 C26 C25 0.9(4) . . . . ?
C20 C23 C24 C25 1.2(5) . . . . ?
C19 C18 C2 C1 62.2(3) . . . . ?
C19 C18 C2 C3 -49.3(3) . . . . ?
C19 C18 C2 C9 -177.3(2) . . . . ?
C19 C20 C23 C24 -178.7(3) . . . . ?
C11 C10 C9 C2 -134.6(2) . . . . ?
C11 C10 C9 C13 -7.5(3) . . . . ?
C11 C12 C17 C16 0.6(6) . . . . ?
C11 C14 C15 C16 -0.3(8) . . . . ?
C23 C20 C19 O4 1.2(5) . . . . ?
C23 C20 C19 C18 -177.4(3) . . . . ?
C23 C24 C25 C26 -2.0(5) . . . . ?
C26 C21 C20 C19 177.7(3) . . . . ?
C26 C21 C20 C23 -1.7(5) . . . . ?
C12 C11 C14 C15 -0.1(6) . . . . ?
C12 C17 C16 C15 -1.1(8) . . . . ?
C14 C11 C12 C13 -178.2(3) . . . . ?
C14 C11 C12 C17 -0.1(6) . . . . ?
C14 C15 C16 C17 0.9(9) . . . . ?
